data_2103424
loop_
_publ_author_name
'Herbstein, Frank H.'
'Hu, Shengzhi'
'Kapon, Moshe'

_publ_section_title
;
 Some errors from the crystallographic literature, some amplifications
 and a questionable result
;
_journal_issue 5
_journal_name_full 'Acta Crystallographica Section B'
_journal_page_first 884
_journal_page_last 892
_journal_paper_doi 10.1107/S0108768102010261
_journal_volume 58
_journal_year 2002
_chemical_formula_sum 'C30 H32 I2 N20'
_chemical_name_systematic
;{tris(2,2'-bi-1H-imidazole) bis(2-(2-1H-imidazolyl)-1H-imidazolium)
 bis(iodide)
;
_space_group_IT_number 14
_symmetry_space_group_name_Hall '-P 2yab'
_symmetry_space_group_name_H-M 'P 1 21/a 1'
_cell_angle_alpha 90.00
_cell_angle_beta 94.06
_cell_angle_gamma 90.00
_cell_formula_units_Z 2
_cell_length_a 29.422
_cell_length_b 12.304
_cell_length_c 5.071
_cell_volume 1831.137
_cod_data_source_file bm0053.cif
_cod_data_source_block number_14
_cod_original_cell_volume 1831.1
_cod_original_sg_symbol_H-M P2(1)/a
_cod_original_formula_sum 'C30 H32 N20 I2'
_cod_database_code 2103424

loop_
_symmetry_equiv_pos_as_xyz
'x, y, z'
'-x, -y, -z'
'-x + 1/2, y + 1/2, -z'
'x + 1/2, -y + 1/2, z'

loop_
_atom_site_label
_atom_site_fract_x
_atom_site_fract_y
_atom_site_fract_z
I1 0.21844 0.48604 0.05624
C1 -0.17990 -0.05304 0.49344
C2 -0.17064 0.06093 0.53354
C3 -0.14477 0.22422 0.48696
C4 -0.17552 0.22866 0.68602
C5 -0.20932 -0.21750 0.52668
C6 -0.17892 -0.22076 0.34050
N1 -0.16088 -0.11654 0.31878
N2 -0.14252 0.11526 0.39585
N3 -0.19052 0.12402 0.71446
N4 -0.20978 -0.11286 0.62587
C13 -0.02492 0.50072 0.48034
C15 0.09344 0.49294 0.69789
C16 0.09638 0.49578 0.42890
N9 -0.05246 0.50109 0.68258
N10 0.04757 0.49468 0.75454
C19 -0.06542 -0.05371 0.81780
C20 -0.05318 0.05996 0.86146
C21 -0.05260 0.22566 1.01909
C22 -0.02291 0.21966 0.82535
C23 -0.06500 -0.21823 0.65346
C24 -0.09574 -0.21532 0.85042
N13 -0.09579 -0.10871 0.94913
N14 -0.07264 0.12445 1.04049
N15 -0.02286 0.11178 0.72858
N16 -0.04588 -0.11543 0.63678
